data_7212240
loop_
_publ_author_name
'Constable, Edwin C.'
'Zhang, Guoqi'
'Housecroft, Catherine E.'
'Neuburger, Markus'
'Zampese, Jennifer A.'

_publ_section_title
;
 Host--guest chemistry of a chiral Schiff base copper(ii) complex: can
 chiral information be transferred to the guest cation?
;
_journal_issue 6
_journal_name_full CrystEngComm
_journal_page_first 1764
_journal_paper_doi 10.1039/b922929a
_journal_volume 12
_journal_year 2010
_chemical_absolute_configuration ad
_chemical_formula_moiety '2(C24 H28 Cu N2 O4), F6 P, H4 N'
_chemical_formula_sum 'C48 H60 Cu2 F6 N5 O8 P'
_chemical_formula_weight 1107.08
_chemical_name_systematic
;
?
;
_space_group_IT_number 5
_symmetry_cell_setting monoclinic
_symmetry_space_group_name_Hall 'C 2y'
_symmetry_space_group_name_H-M 'C 1 2 1'
_atom_sites_solution_hydrogens geom
_atom_sites_solution_primary direct
_atom_sites_solution_secondary difmap
_audit_creation_method SHELXL-97
_cell_angle_alpha 90.00
_cell_angle_beta 108.86(3)
_cell_angle_gamma 90.00
_cell_formula_units_Z 2
_cell_length_a 14.248(3)
_cell_length_b 17.705(4)
_cell_length_c 9.7119(19)
_cell_measurement_temperature 173(2)
_cell_volume 2318.4(9)
_computing_cell_refinement 'Stoe IPDS'
_computing_data_collection 'Stoe IPDS'
_computing_data_reduction 'Stoe IPDS'
_computing_molecular_graphics 'Bruker SHELXTL'
_computing_publication_material 'Bruker SHELXTL'
_computing_structure_refinement 'SHELXL-97 (Sheldrick, 1997)'
_computing_structure_solution 'SHELXS-97 (Sheldrick, 1990)'
_diffrn_ambient_temperature 173(2)
_diffrn_measured_fraction_theta_full 0.985
_diffrn_measured_fraction_theta_max 0.985
_diffrn_measurement_device_type 'Stoe IPDS'
_diffrn_measurement_method '\w scans'
_diffrn_radiation_monochromator graphite
_diffrn_radiation_source 'fine-focus sealed tube'
_diffrn_radiation_type MoK\a
_diffrn_radiation_wavelength 0.71073
_diffrn_reflns_av_R_equivalents 0.0301
_diffrn_reflns_av_sigmaI/netI 0.0180
_diffrn_reflns_limit_h_max 20
_diffrn_reflns_limit_h_min -20
_diffrn_reflns_limit_k_max 25
_diffrn_reflns_limit_k_min -25
_diffrn_reflns_limit_l_max 13
_diffrn_reflns_limit_l_min -13
_diffrn_reflns_number 27866
_diffrn_reflns_theta_full 30.50
_diffrn_reflns_theta_max 30.50
_diffrn_reflns_theta_min 3.12
_exptl_absorpt_coefficient_mu 1.037
_exptl_absorpt_correction_T_max 0.9695
_exptl_absorpt_correction_T_min 0.7460
_exptl_absorpt_correction_type multi-scan
_exptl_absorpt_process_details '(Blessing 1951)'
_exptl_crystal_colour red
_exptl_crystal_density_diffrn 1.586
_exptl_crystal_density_method 'not measured'
_exptl_crystal_description plate
_exptl_crystal_F_000 1148
_exptl_crystal_size_max 0.30
_exptl_crystal_size_mid 0.15
_exptl_crystal_size_min 0.03
_refine_diff_density_max 0.357
_refine_diff_density_min -0.435
_refine_diff_density_rms 0.048
_refine_ls_abs_structure_details 'Flack H D (1983), Acta Cryst. A39, 876-881'
_refine_ls_abs_structure_Flack 0.018(7)
_refine_ls_extinction_method none
_refine_ls_goodness_of_fit_ref 1.058
_refine_ls_hydrogen_treatment mixed
_refine_ls_matrix_type full
_refine_ls_number_parameters 326
_refine_ls_number_reflns 6989
_refine_ls_number_restraints 3
_refine_ls_restrained_S_all 1.058
_refine_ls_R_factor_all 0.0253
_refine_ls_R_factor_gt 0.0245
_refine_ls_shift/su_max 0.002
_refine_ls_shift/su_mean 0.000
_refine_ls_structure_factor_coef Fsqd
_refine_ls_weighting_details 'calc w=1/[\s^2^(Fo^2^)+(0.0355P)^2^+1.6038P] where P=(Fo^2^+2Fc^2^)/3'
_refine_ls_weighting_scheme calc
_refine_ls_wR_factor_gt 0.0661
_refine_ls_wR_factor_ref 0.0668
_reflns_number_gt 6836
_reflns_number_total 6989
_reflns_threshold_expression >2sigma(I)
_cod_data_source_file b922929a.txt
_cod_data_source_block gq78
_cod_depositor_comments
;
The following automatic conversions were performed:

'_symmetry_cell_setting' value 'Monoclinic' changed to 'monoclinic'
according to /home/saulius/struct/CIF-dictionaries/cif_core.dic
dictionary named 'cif_core.dic' version 2.4.2 from 2011-04-26.

Automatic conversion script
Id: cif_fix_values 1891 2012-01-12 08:04:46Z andrius 
;
_cod_original_sg_symbol_Hall C2y
_cod_original_sg_symbol_H-M C2
_cod_database_code 7212240

loop_
_symmetry_equiv_pos_as_xyz
'x, y, z'
'-x, y, -z'
'x+1/2, y+1/2, z'
'-x+1/2, y+1/2, -z'

loop_
_atom_site_label
_atom_site_type_symbol
_atom_site_fract_x
_atom_site_fract_y
_atom_site_fract_z
_atom_site_U_iso_or_equiv
_atom_site_adp_type
_atom_site_occupancy
_atom_site_symmetry_multiplicity
_atom_site_calc_flag
_atom_site_refinement_flags
Cu1 Cu 0.070141(9) 0.29097(2) 0.677168(14) 0.01444(4) Uani 1 1 d .
N1 N 0.15189(12) 0.36486(11) 0.62621(18) 0.0166(3) Uani 1 1 d .
N2 N 0.13667(12) 0.21741(10) 0.59591(17) 0.0164(3) Uani 1 1 d .
O1 O -0.11477(12) 0.43665(9) 0.85493(18) 0.0214(3) Uani 1 1 d .
O2 O -0.00277(12) 0.36285(10) 0.74270(18) 0.0197(3) Uani 1 1 d .
O3 O 0.00295(12) 0.21816(9) 0.75194(16) 0.0174(3) Uani 1 1 d .
O4 O -0.11040(12) 0.14337(9) 0.86294(17) 0.0215(3) Uani 1 1 d .
C1 C -0.23863(18) 0.41388(15) 0.9626(3) 0.0274(4) Uani 1 1 d .
H1A H -0.2741 0.3825 0.8788 0.041 Uiso 1 1 calc R
H1B H -0.2864 0.4374 1.0027 0.041 Uiso 1 1 calc R
H1C H -0.1927 0.3823 1.0373 0.041 Uiso 1 1 calc R
C4 C 0.00406(17) 0.43652(12) 0.7371(2) 0.0165(4) Uani 1 1 d .
C2 C -0.18117(15) 0.47460(13) 0.9151(2) 0.0202(4) Uani 1 1 d .
H2A H -0.2268 0.5077 0.8412 0.024 Uiso 1 1 calc R
H2B H -0.1436 0.5060 0.9993 0.024 Uiso 1 1 calc R
C3 C -0.05769(15) 0.47997(13) 0.7971(2) 0.0174(4) Uani 1 1 d .
C5 C 0.06939(14) 0.47557(15) 0.67900(19) 0.0169(4) Uani 1 1 d .
C6 C 0.06953(14) 0.55530(16) 0.6778(2) 0.0198(5) Uani 1 1 d .
H6A H 0.1118 0.5814 0.6357 0.024 Uiso 1 1 calc R
C7 C 0.00893(17) 0.59613(13) 0.7372(2) 0.0222(4) Uani 1 1 d .
H7A H 0.0103 0.6498 0.7371 0.027 Uiso 1 1 calc R
C8 C -0.05447(16) 0.55745(13) 0.7973(3) 0.0208(4) Uani 1 1 d .
H8A H -0.0957 0.5852 0.8388 0.025 Uiso 1 1 calc R
C9 C 0.14079(15) 0.43700(12) 0.6284(2) 0.0168(3) Uani 1 1 d .
H9A H 0.1834 0.4673 0.5935 0.020 Uiso 1 1 calc R
C10 C 0.23513(10) 0.32847(8) 0.59274(16) 0.0170(2) Uani 1 1 d .
H10A H 0.2866 0.3154 0.6874 0.020 Uiso 1 1 calc R
C11 C 0.28515(16) 0.37481(15) 0.5058(2) 0.0231(4) Uani 1 1 d .
H11A H 0.3115 0.4221 0.5585 0.028 Uiso 1 1 calc R
H11B H 0.2364 0.3884 0.4105 0.028 Uiso 1 1 calc R
C12 C 0.36985(12) 0.32905(10) 0.4824(2) 0.0266(3) Uani 1 1 d .
H12A H 0.4008 0.3586 0.4219 0.032 Uiso 1 1 calc R
H12B H 0.4211 0.3194 0.5776 0.032 Uiso 1 1 calc R
C13 C 0.33257(14) 0.25424(10) 0.4081(2) 0.0287(3) Uani 1 1 d .
H13A H 0.3894 0.2251 0.3983 0.034 Uiso 1 1 calc R
H13B H 0.2862 0.2641 0.3091 0.034 Uiso 1 1 calc R
C14 C 0.27986(16) 0.20742(15) 0.4929(3) 0.0247(4) Uani 1 1 d .
H14A H 0.2531 0.1606 0.4386 0.030 Uiso 1 1 calc R
H14B H 0.3273 0.1931 0.5886 0.030 Uiso 1 1 calc R
C15 C 0.19556(10) 0.25401(8) 0.51407(16) 0.0167(2) Uani 1 1 d .
H15A H 0.1491 0.2670 0.4154 0.020 Uiso 1 1 calc R
C16 C 0.12942(16) 0.14545(12) 0.6054(2) 0.0186(4) Uani 1 1 d .
H16A H 0.1673 0.1153 0.5619 0.022 Uiso 1 1 calc R
C17 C 0.06860(13) 0.10613(15) 0.67667(19) 0.0168(4) Uani 1 1 d .
C18 C 0.00768(16) 0.14472(12) 0.7421(2) 0.0154(3) Uani 1 1 d .
C19 C -0.05313(16) 0.10100(13) 0.8032(2) 0.0174(4) Uani 1 1 d .
C20 C -0.05037(17) 0.02264(13) 0.8013(2) 0.0216(4) Uani 1 1 d .
H20A H -0.0908 -0.0060 0.8429 0.026 Uiso 1 1 calc R
C21 C 0.01272(18) -0.01400(13) 0.7374(2) 0.0232(4) Uani 1 1 d .
H21A H 0.0153 -0.0676 0.7373 0.028 Uiso 1 1 calc R
C22 C 0.06972(15) 0.02589(17) 0.6761(2) 0.0209(5) Uani 1 1 d .
H22A H 0.1110 0.0000 0.6321 0.025 Uiso 1 1 calc R
C23 C -0.17774(16) 0.10391(13) 0.9204(2) 0.0218(4) Uani 1 1 d .
H23A H -0.1406 0.0702 1.0008 0.026 Uiso 1 1 calc R
H23B H -0.2243 0.0728 0.8435 0.026 Uiso 1 1 calc R
C24 C -0.23346(17) 0.16203(15) 0.9747(2) 0.0253(4) Uani 1 1 d .
H24A H -0.1864 0.1940 1.0474 0.038 Uiso 1 1 calc R
H24B H -0.2778 0.1368 1.0192 0.038 Uiso 1 1 calc R
H24C H -0.2727 0.1934 0.8932 0.038 Uiso 1 1 calc R
N3 N 0.0000 0.2934(2) 1.0000 0.0237(3) Uani 1 2 d SD
H3A H 0.0042(17) 0.2640(11) 0.927(2) 0.028 Uiso 1 1 d D
H3B H 0.0539(13) 0.3220(11) 1.036(2) 0.028 Uiso 1 1 d D
P1 P 0.5000 0.29112(7) 1.0000 0.02292(8) Uani 1 2 d S
F1 F 0.42306(12) 0.35499(10) 0.91805(19) 0.0399(4) Uani 1 1 d .
F2 F 0.45490(8) 0.29105(16) 1.13050(12) 0.0426(2) Uani 1 1 d .
F3 F 0.42238(16) 0.22759(12) 0.9194(2) 0.0524(5) Uani 1 1 d .

loop_
_atom_site_aniso_label
_atom_site_aniso_U_11
_atom_site_aniso_U_22
_atom_site_aniso_U_33
_atom_site_aniso_U_23
_atom_site_aniso_U_13
_atom_site_aniso_U_12
Cu1 0.01648(7) 0.01208(6) 0.01732(7) -0.00076(9) 0.00900(5) -0.00015(10)
N1 0.0171(6) 0.0164(6) 0.0186(6) -0.0008(5) 0.0088(5) -0.0009(5)
N2 0.0172(6) 0.0158(6) 0.0184(6) -0.0024(5) 0.0089(5) -0.0007(5)
O1 0.0241(7) 0.0150(7) 0.0318(8) -0.0004(5) 0.0180(6) 0.0019(5)
O2 0.0248(7) 0.0130(7) 0.0274(7) 0.0008(5) 0.0172(5) 0.0007(6)
O3 0.0228(6) 0.0102(7) 0.0226(6) 0.0002(5) 0.0121(5) -0.0010(5)
O4 0.0241(7) 0.0174(8) 0.0282(7) 0.0006(5) 0.0157(6) -0.0022(6)
C1 0.0244(9) 0.0279(11) 0.0377(10) -0.0004(8) 0.0208(8) -0.0021(8)
C4 0.0190(7) 0.0129(9) 0.0182(8) -0.0002(6) 0.0068(6) 0.0005(7)
C2 0.0177(8) 0.0201(9) 0.0252(9) -0.0025(7) 0.0101(7) 0.0041(7)
C3 0.0173(8) 0.0156(10) 0.0214(8) -0.0001(7) 0.0092(7) 0.0023(7)
C5 0.0213(10) 0.0135(11) 0.0178(9) 0.0011(6) 0.0089(8) 0.0001(7)
C6 0.0217(10) 0.0117(11) 0.0259(12) 0.0017(6) 0.0074(9) -0.0009(7)
C7 0.0238(9) 0.0128(9) 0.0316(10) -0.0009(7) 0.0112(8) 0.0025(7)
C8 0.0215(8) 0.0157(10) 0.0276(10) -0.0003(7) 0.0111(8) 0.0002(7)
C9 0.0186(7) 0.0151(8) 0.0185(7) -0.0009(6) 0.0084(6) -0.0026(6)
C10 0.0153(5) 0.0181(6) 0.0193(6) -0.0028(5) 0.0080(5) -0.0004(5)
C11 0.0220(9) 0.0212(10) 0.0316(9) -0.0006(7) 0.0162(8) -0.0014(7)
C12 0.0213(7) 0.0267(8) 0.0379(9) -0.0038(7) 0.0181(7) -0.0031(6)
C13 0.0295(8) 0.0280(8) 0.0384(9) -0.0074(7) 0.0242(7) -0.0024(7)
C14 0.0244(9) 0.0216(11) 0.0349(10) -0.0056(8) 0.0190(8) 0.0009(7)
C15 0.0177(6) 0.0183(6) 0.0167(6) -0.0022(5) 0.0092(5) -0.0012(5)
C16 0.0202(8) 0.0176(8) 0.0182(7) -0.0031(6) 0.0066(6) 0.0007(6)
C17 0.0171(9) 0.0137(11) 0.0187(9) -0.0013(6) 0.0046(7) -0.0005(6)
C18 0.0173(7) 0.0128(9) 0.0161(7) -0.0005(6) 0.0055(6) -0.0014(7)
C19 0.0190(8) 0.0138(9) 0.0191(8) 0.0000(7) 0.0060(7) 0.0001(7)
C20 0.0252(9) 0.0138(10) 0.0253(9) 0.0002(7) 0.0074(8) -0.0063(8)
C21 0.0284(10) 0.0128(10) 0.0273(10) -0.0033(7) 0.0077(8) -0.0001(7)
C22 0.0243(10) 0.0165(12) 0.0222(11) -0.0034(6) 0.0078(9) 0.0007(7)
C23 0.0205(9) 0.0218(9) 0.0243(9) 0.0016(8) 0.0091(7) -0.0044(8)
C24 0.0229(8) 0.0274(10) 0.0269(9) 0.0054(7) 0.0097(7) -0.0013(8)
N3 0.0376(8) 0.0172(7) 0.0203(6) 0.000 0.0151(6) 0.000
P1 0.0277(2) 0.01535(16) 0.0287(2) 0.000 0.01323(16) 0.000
F1 0.0371(8) 0.0316(9) 0.0483(9) 0.0060(7) 0.0100(7) 0.0089(7)
F2 0.0573(6) 0.0392(5) 0.0441(5) 0.0002(9) 0.0343(5) -0.0028(11)
F3 0.0594(12) 0.0386(11) 0.0657(12) -0.0237(8) 0.0292(10) -0.0256(9)

loop_
_atom_type_symbol
_atom_type_description
_atom_type_scat_dispersion_real
_atom_type_scat_dispersion_imag
_atom_type_scat_source
C C 0.0033 0.0016 'International Tables Vol C Tables 4.2.6.8 and 6.1.1.4'
H H 0.0000 0.0000 'International Tables Vol C Tables 4.2.6.8 and 6.1.1.4'
N N 0.0061 0.0033 'International Tables Vol C Tables 4.2.6.8 and 6.1.1.4'
O O 0.0106 0.0060 'International Tables Vol C Tables 4.2.6.8 and 6.1.1.4'
F F 0.0171 0.0103 'International Tables Vol C Tables 4.2.6.8 and 6.1.1.4'
P P 0.1023 0.0942 'International Tables Vol C Tables 4.2.6.8 and 6.1.1.4'
Cu Cu 0.3201 1.2651 'International Tables Vol C Tables 4.2.6.8 and 6.1.1.4'

loop_
_geom_angle_atom_site_label_1
_geom_angle_atom_site_label_2
_geom_angle_atom_site_label_3
_geom_angle
_geom_angle_site_symmetry_1
_geom_angle_site_symmetry_3
O2 Cu1 O3 85.84(4) . .
O2 Cu1 N1 94.23(8) . .
O3 Cu1 N1 172.33(7) . .
O2 Cu1 N2 175.58(8) . .
O3 Cu1 N2 94.25(8) . .
N1 Cu1 N2 86.28(5) . .
C9 N1 C10 123.25(17) . .
C9 N1 Cu1 125.71(15) . .
C10 N1 Cu1 110.92(12) . .
C16 N2 C15 123.12(18) . .
C16 N2 Cu1 125.48(16) . .
C15 N2 Cu1 111.36(12) . .
C3 O1 C2 117.74(18) . .
C4 O2 Cu1 127.12(15) . .
C18 O3 Cu1 127.39(15) . .
C19 O4 C23 117.57(19) . .
C2 C1 H1A 109.5 . .
C2 C1 H1B 109.5 . .
H1A C1 H1B 109.5 . .
C2 C1 H1C 109.5 . .
H1A C1 H1C 109.5 . .
H1B C1 H1C 109.5 . .
O2 C4 C5 124.7(2) . .
O2 C4 C3 117.1(2) . .
C5 C4 C3 118.1(2) . .
O1 C2 C1 106.61(19) . .
O1 C2 H2A 110.4 . .
C1 C2 H2A 110.4 . .
O1 C2 H2B 110.4 . .
C1 C2 H2B 110.4 . .
H2A C2 H2B 108.6 . .
O1 C3 C8 125.8(2) . .
O1 C3 C4 113.2(2) . .
C8 C3 C4 121.0(2) . .
C6 C5 C4 119.6(2) . .
C6 C5 C9 118.0(2) . .
C4 C5 C9 122.3(3) . .
C7 C6 C5 121.0(2) . .
C7 C6 H6A 119.5 . .
C5 C6 H6A 119.5 . .
C6 C7 C8 119.3(2) . .
C6 C7 H7A 120.3 . .
C8 C7 H7A 120.3 . .
C3 C8 C7 120.8(2) . .
C3 C8 H8A 119.6 . .
C7 C8 H8A 119.6 . .
N1 C9 C5 125.5(2) . .
N1 C9 H9A 117.2 . .
C5 C9 H9A 117.2 . .
N1 C10 C11 116.36(15) . .
N1 C10 C15 107.00(12) . .
C11 C10 C15 110.57(13) . .
N1 C10 H10A 107.5 . .
C11 C10 H10A 107.5 . .
C15 C10 H10A 107.5 . .
C10 C11 C12 109.42(19) . .
C10 C11 H11A 109.8 . .
C12 C11 H11A 109.8 . .
C10 C11 H11B 109.8 . .
C12 C11 H11B 109.8 . .
H11A C11 H11B 108.2 . .
C13 C12 C11 111.13(15) . .
C13 C12 H12A 109.4 . .
C11 C12 H12A 109.4 . .
C13 C12 H12B 109.4 . .
C11 C12 H12B 109.4 . .
H12A C12 H12B 108.0 . .
C12 C13 C14 112.00(16) . .
C12 C13 H13A 109.2 . .
C14 C13 H13A 109.2 . .
C12 C13 H13B 109.2 . .
C14 C13 H13B 109.2 . .
H13A C13 H13B 107.9 . .
C15 C14 C13 109.00(19) . .
C15 C14 H14A 109.9 . .
C13 C14 H14A 109.9 . .
C15 C14 H14B 109.9 . .
C13 C14 H14B 109.9 . .
H14A C14 H14B 108.3 . .
N2 C15 C14 116.36(16) . .
N2 C15 C10 106.83(12) . .
C14 C15 C10 110.66(14) . .
N2 C15 H15A 107.5 . .
C14 C15 H15A 107.5 . .
C10 C15 H15A 107.5 . .
N2 C16 C17 125.8(2) . .
N2 C16 H16A 117.1 . .
C17 C16 H16A 117.1 . .
C18 C17 C22 119.8(2) . .
C18 C17 C16 122.2(3) . .
C22 C17 C16 118.0(2) . .
O3 C18 C17 124.7(2) . .
O3 C18 C19 117.2(2) . .
C17 C18 C19 118.1(2) . .
O4 C19 C20 125.2(2) . .
O4 C19 C18 113.9(2) . .
C20 C19 C18 120.9(2) . .
C19 C20 C21 119.5(2) . .
C19 C20 H20A 120.3 . .
C21 C20 H20A 120.3 . .
C22 C21 C20 121.0(2) . .
C22 C21 H21A 119.5 . .
C20 C21 H21A 119.5 . .
C21 C22 C17 120.8(2) . .
C21 C22 H22A 119.6 . .
C17 C22 H22A 119.6 . .
O4 C23 C24 107.44(19) . .
O4 C23 H23A 110.2 . .
C24 C23 H23A 110.2 . .
O4 C23 H23B 110.2 . .
C24 C23 H23B 110.2 . .
H23A C23 H23B 108.5 . .
C23 C24 H24A 109.5 . .
C23 C24 H24B 109.5 . .
H24A C24 H24B 109.5 . .
C23 C24 H24C 109.5 . .
H24A C24 H24C 109.5 . .
H24B C24 H24C 109.5 . .
H3A N3 H3B 111.7(18) . .
F3 P1 F3 90.25(18) 2_657 .
F3 P1 F2 89.76(12) 2_657 2_657
F3 P1 F2 90.17(12) . 2_657
F3 P1 F2 90.17(12) 2_657 .
F3 P1 F2 89.76(12) . .
F2 P1 F2 179.9(2) 2_657 .
F3 P1 F1 89.96(7) 2_657 2_657
F3 P1 F1 179.30(15) . 2_657
F2 P1 F1 90.49(11) 2_657 2_657
F2 P1 F1 89.57(11) . 2_657
F3 P1 F1 179.30(15) 2_657 .
F3 P1 F1 89.96(7) . .
F2 P1 F1 89.57(11) 2_657 .
F2 P1 F1 90.49(11) . .
F1 P1 F1 89.83(14) 2_657 .

loop_
_geom_bond_atom_site_label_1
_geom_bond_atom_site_label_2
_geom_bond_distance
_geom_bond_site_symmetry_2
Cu1 O2 1.8792(17) .
Cu1 O3 1.8855(17) .
Cu1 N1 1.9199(18) .
Cu1 N2 1.9238(18) .
N1 C9 1.288(3) .
N1 C10 1.475(2) .
N2 C16 1.284(3) .
N2 C15 1.479(2) .
O1 C3 1.364(3) .
O1 C2 1.430(3) .
O2 C4 1.310(3) .
O3 C18 1.307(2) .
O4 C19 1.368(3) .
O4 C23 1.437(3) .
C1 C2 1.511(3) .
C1 H1A 0.9800 .
C1 H1B 0.9800 .
C1 H1C 0.9800 .
C4 C5 1.415(3) .
C4 C3 1.427(3) .
C2 H2A 0.9900 .
C2 H2B 0.9900 .
C3 C8 1.372(3) .
C5 C6 1.412(3) .
C5 C9 1.438(3) .
C6 C7 1.386(3) .
C6 H6A 0.9500 .
C7 C8 1.403(3) .
C7 H7A 0.9500 .
C8 H8A 0.9500 .
C9 H9A 0.9500 .
C10 C11 1.511(3) .
C10 C15 1.5364(19) .
C10 H10A 1.0000 .
C11 C12 1.530(3) .
C11 H11A 0.9900 .
C11 H11B 0.9900 .
C12 C13 1.520(2) .
C12 H12A 0.9900 .
C12 H12B 0.9900 .
C13 C14 1.526(3) .
C13 H13A 0.9900 .
C13 H13B 0.9900 .
C14 C15 1.525(3) .
C14 H14A 0.9900 .
C14 H14B 0.9900 .
C15 H15A 1.0000 .
C16 C17 1.450(3) .
C16 H16A 0.9500 .
C17 C18 1.407(3) .
C17 C22 1.421(3) .
C18 C19 1.426(3) .
C19 C20 1.388(3) .
C20 C21 1.405(4) .
C20 H20A 0.9500 .
C21 C22 1.351(4) .
C21 H21A 0.9500 .
C22 H22A 0.9500 .
C23 C24 1.496(4) .
C23 H23A 0.9900 .
C23 H23B 0.9900 .
C24 H24A 0.9800 .
C24 H24B 0.9800 .
C24 H24C 0.9800 .
N3 H3A 0.897(15) .
N3 H3B 0.891(15) .
P1 F3 1.594(2) 2_657
P1 F3 1.594(2) .
P1 F2 1.5956(10) 2_657
P1 F2 1.5956(10) .
P1 F1 1.5969(19) 2_657
P1 F1 1.5969(19) .
